data_4104913
loop_
_publ_author_name
'Gregory Molev'
'Boris Tumanskii'
'Dennis Sheberla'
'Mark Botoshansky'
'Dmitry Bravo-Zhivotovskii'
'Yitzhak Apeloig'

_publ_section_title
;
 Isolable Photoreactive Polysilyl Radicals
;
_journal_name_full 'Journal of the American Chemical Society'
_journal_page_first 11698
_journal_page_last 11700
_journal_paper_doi 10.1021/ja905097b
_journal_volume 131
_journal_year 2009
_chemical_formula_sum 'C52 H117 Li O4 Si6'
_chemical_formula_weight 981.94
_chemical_name_common Dimitry-75
_chemical_name_systematic
; 
 ? 
;
_space_group_IT_number 19
_symmetry_cell_setting orthorhombic
_symmetry_space_group_name_Hall 'P 2ac 2ab'
_symmetry_space_group_name_H-M 'P 21 21 21'
_atom_sites_solution_hydrogens geom
_atom_sites_solution_primary direct
_atom_sites_solution_secondary difmap
_audit_creation_method SHELXL-97
_cell_angle_alpha 90.00
_cell_angle_beta 90.00
_cell_angle_gamma 90.00
_cell_formula_units_Z 4
_cell_length_a 12.182(2)
_cell_length_b 21.657(4)
_cell_length_c 24.212(5)
_cell_measurement_reflns_used 21412
_cell_measurement_temperature 240(1)
_cell_measurement_theta_max 25.02
_cell_measurement_theta_min 1.68
_cell_volume 6388(2)
_computing_cell_refinement 'DENZO SMN (Otwinowski & Minor 1997)'
_computing_data_collection 'Collect (Nonius, 2001)'
_computing_data_reduction 'DENZO SMN (Otwinowski & Minor 1997)'
_computing_molecular_graphics 'TEXSAN  (MSC, 1999)'
_computing_structure_refinement 'SHELXL-97 (Sheldrick, 1997)'
_computing_structure_solution 'SHELXS-97 (Sheldrick, 1997)'
_diffrn_ambient_temperature 293(2)
_diffrn_measured_fraction_theta_full 0.829
_diffrn_measured_fraction_theta_max 0.829
_diffrn_measurement_device_type 'Nonius KappaCCD'
_diffrn_measurement_method phi-scan
_diffrn_radiation_monochromator graphite
_diffrn_radiation_source 'fine-focus sealed tube'
_diffrn_radiation_type MoK\a
_diffrn_radiation_wavelength 0.71073
_diffrn_reflns_av_R_equivalents 0.0000
_diffrn_reflns_av_sigmaI/netI 0.1926
_diffrn_reflns_limit_h_max 12
_diffrn_reflns_limit_h_min 0
_diffrn_reflns_limit_k_max 25
_diffrn_reflns_limit_k_min 0
_diffrn_reflns_limit_l_max 26
_diffrn_reflns_limit_l_min 0
_diffrn_reflns_number 5139
_diffrn_reflns_theta_full 24.98
_diffrn_reflns_theta_max 24.98
_diffrn_reflns_theta_min 1.68
_diffrn_standards_number none
_exptl_absorpt_coefficient_mu 0.167
_exptl_absorpt_correction_type none
_exptl_crystal_colour red
_exptl_crystal_density_diffrn 1.021
_exptl_crystal_description plate
_exptl_crystal_F_000 2192
_exptl_crystal_size_max 0.30
_exptl_crystal_size_mid 0.18
_exptl_crystal_size_min 0.06
_refine_diff_density_max 0.247
_refine_diff_density_min -0.298
_refine_diff_density_rms 0.046
_refine_ls_extinction_coef 0.0001(3)
_refine_ls_extinction_expression Fc^*^=kFc[1+0.001xFc^2^\l^3^/sin(2\q)]^-1/4^
_refine_ls_extinction_method SHELXL
_refine_ls_goodness_of_fit_ref 0.867
_refine_ls_hydrogen_treatment mixed
_refine_ls_matrix_type full
_refine_ls_number_parameters 572
_refine_ls_number_reflns 5139
_refine_ls_number_restraints 0
_refine_ls_restrained_S_all 0.867
_refine_ls_R_factor_all 0.2239
_refine_ls_R_factor_gt 0.0725
_refine_ls_shift/su_max 0.041
_refine_ls_shift/su_mean 0.004
_refine_ls_structure_factor_coef Fsqd
_refine_ls_weighting_details 'calc w=1/[\s^2^(Fo^2^)+(0.0728P)^2^+0.0000P] where P=(Fo^2^+2Fc^2^)/3'
_refine_ls_weighting_scheme calc
_refine_ls_wR_factor_gt 0.1362
_refine_ls_wR_factor_ref 0.1785
_reflns_number_gt 2005
_reflns_number_total 5139
_reflns_threshold_expression >2sigma(I)
_cod_data_source_file ja905097b_si_003.cif
_cod_data_source_block dimitry75
_cod_database_code 4104913

loop_
_symmetry_equiv_pos_as_xyz
'x, y, z'
'-x+1/2, -y, z+1/2'
'x+1/2, -y+1/2, -z'
'-x, y+1/2, -z+1/2'

loop_
_atom_site_label
_atom_site_type_symbol
_atom_site_fract_x
_atom_site_fract_y
_atom_site_fract_z
_atom_site_U_iso_or_equiv
_atom_site_adp_type
_atom_site_occupancy
_atom_site_symmetry_multiplicity
_atom_site_calc_flag
_atom_site_refinement_flags
Si1 Si 0.2339(3) 0.10255(14) 0.33804(17) 0.0860(13) Uani 1 1 d .
H1S H 0.2404 0.0606 0.3396 0.129 Uiso 1 1 d R
Si2 Si 0.1022(3) 0.14639(15) 0.27450(13) 0.0654(10) Uani 1 1 d .
Si3 Si 0.3378(3) 0.17514(15) 0.39260(13) 0.0671(10) Uani 1 1 d .
Si4 Si 0.2832(4) -0.00199(16) 0.3310(2) 0.126(2) Uani 1 1 d .
Si5 Si 0.1823(3) -0.07639(14) 0.38030(12) 0.0596(9) Uani 1 1 d .
Si6 Si 0.4099(3) -0.03628(14) 0.26359(13) 0.0604(9) Uani 1 1 d .
O1 O 0.8753(6) 0.0147(3) 0.1202(3) 0.073(2) Uani 1 1 d .
O2 O 0.6666(7) 0.0975(4) 0.1174(3) 0.087(3) Uani 1 1 d .
O3 O 0.8469(9) 0.1172(5) 0.0276(4) 0.111(3) Uani 1 1 d .
O4 O 0.7012(7) -0.0027(4) 0.0249(3) 0.080(2) Uani 1 1 d .
C1 C 0.0294(9) 0.0778(5) 0.2422(5) 0.089(4) Uani 1 1 d .
H1A H 0.0818 0.0526 0.2230 0.133 Uiso 1 1 calc R
H1B H -0.0251 0.0922 0.2166 0.133 Uiso 1 1 calc R
H1C H -0.0054 0.0539 0.2706 0.133 Uiso 1 1 calc R
C2 C -0.0179(9) 0.1902(6) 0.3079(5) 0.075(4) Uani 1 1 d .
C3 C -0.0556(13) 0.1579(8) 0.3591(8) 0.187(10) Uani 1 1 d .
H3A H 0.0063 0.1500 0.3826 0.280 Uiso 1 1 calc R
H3B H -0.0899 0.1196 0.3493 0.280 Uiso 1 1 calc R
H3C H -0.1074 0.1835 0.3783 0.280 Uiso 1 1 calc R
C4 C -0.1112(12) 0.2007(8) 0.2707(6) 0.156(7) Uani 1 1 d .
H4A H -0.0854 0.2180 0.2366 0.234 Uiso 1 1 calc R
H4B H -0.1619 0.2288 0.2877 0.234 Uiso 1 1 calc R
H4C H -0.1475 0.1622 0.2635 0.234 Uiso 1 1 calc R
C5 C 0.0130(13) 0.2580(7) 0.3251(8) 0.171(8) Uani 1 1 d .
H5A H 0.0367 0.2806 0.2931 0.257 Uiso 1 1 calc R
H5B H 0.0713 0.2569 0.3518 0.257 Uiso 1 1 calc R
H5C H -0.0500 0.2779 0.3409 0.257 Uiso 1 1 calc R
C6 C 0.1631(11) 0.1880(6) 0.2110(4) 0.074(3) Uani 1 1 d .
C7 C 0.0779(12) 0.2081(6) 0.1681(5) 0.120(5) Uani 1 1 d .
H7A H 0.0258 0.2354 0.1850 0.181 Uiso 1 1 calc R
H7B H 0.0404 0.1724 0.1541 0.181 Uiso 1 1 calc R
H7C H 0.1141 0.2290 0.1382 0.181 Uiso 1 1 calc R
C8 C 0.2274(13) 0.2462(8) 0.2264(6) 0.157(8) Uani 1 1 d .
H8A H 0.1800 0.2743 0.2457 0.235 Uiso 1 1 calc R
H8B H 0.2545 0.2656 0.1935 0.235 Uiso 1 1 calc R
H8C H 0.2880 0.2352 0.2498 0.235 Uiso 1 1 calc R
C9 C 0.2394(15) 0.1457(8) 0.1829(7) 0.184(9) Uani 1 1 d .
H9A H 0.2142 0.1040 0.1872 0.277 Uiso 1 1 calc R
H9B H 0.3112 0.1498 0.1988 0.277 Uiso 1 1 calc R
H9C H 0.2425 0.1558 0.1443 0.277 Uiso 1 1 calc R
C10 C 0.2927(10) 0.2593(5) 0.3806(5) 0.093(4) Uani 1 1 d .
H10A H 0.3040 0.2701 0.3426 0.139 Uiso 1 1 calc R
H10B H 0.3352 0.2862 0.4037 0.139 Uiso 1 1 calc R
H10C H 0.2163 0.2635 0.3896 0.139 Uiso 1 1 calc R
C11 C 0.3074(11) 0.1659(6) 0.4703(5) 0.082(4) Uani 1 1 d .
C12 C 0.1859(11) 0.1640(8) 0.4797(5) 0.131(6) Uani 1 1 d .
H12A H 0.1544 0.1312 0.4582 0.196 Uiso 1 1 calc R
H12B H 0.1540 0.2026 0.4687 0.196 Uiso 1 1 calc R
H12C H 0.1714 0.1568 0.5181 0.196 Uiso 1 1 calc R
C13 C 0.3644(13) 0.1035(6) 0.4893(6) 0.140(7) Uani 1 1 d .
H13A H 0.4418 0.1058 0.4823 0.210 Uiso 1 1 calc R
H13B H 0.3336 0.0695 0.4690 0.210 Uiso 1 1 calc R
H13C H 0.3521 0.0973 0.5281 0.210 Uiso 1 1 calc R
C14 C 0.3541(14) 0.2213(6) 0.5063(6) 0.138(6) Uani 1 1 d .
H14A H 0.4320 0.2243 0.5011 0.207 Uiso 1 1 calc R
H14B H 0.3385 0.2139 0.5446 0.207 Uiso 1 1 calc R
H14C H 0.3199 0.2592 0.4949 0.207 Uiso 1 1 calc R
C15 C 0.4896(9) 0.1776(6) 0.3736(5) 0.077(4) Uani 1 1 d .
C16 C 0.5598(10) 0.2195(7) 0.4111(5) 0.113(5) Uani 1 1 d .
H16A H 0.5517 0.2067 0.4488 0.170 Uiso 1 1 calc R
H16B H 0.5360 0.2615 0.4073 0.170 Uiso 1 1 calc R
H16C H 0.6356 0.2163 0.4005 0.170 Uiso 1 1 calc R
C17 C 0.5421(10) 0.1109(7) 0.3781(6) 0.133(6) Uani 1 1 d .
H17A H 0.5016 0.0827 0.3553 0.199 Uiso 1 1 calc R
H17B H 0.5394 0.0972 0.4158 0.199 Uiso 1 1 calc R
H17C H 0.6170 0.1123 0.3660 0.199 Uiso 1 1 calc R
C18 C 0.5038(11) 0.1977(7) 0.3145(6) 0.133(6) Uani 1 1 d .
H18A H 0.4620 0.1710 0.2908 0.199 Uiso 1 1 calc R
H18B H 0.5800 0.1954 0.3046 0.199 Uiso 1 1 calc R
H18C H 0.4784 0.2394 0.3104 0.199 Uiso 1 1 calc R
C19 C 0.2219(9) -0.1579(5) 0.3609(5) 0.082(4) Uani 1 1 d .
H19A H 0.2950 -0.1662 0.3736 0.123 Uiso 1 1 calc R
H19B H 0.2191 -0.1623 0.3214 0.123 Uiso 1 1 calc R
H19C H 0.1717 -0.1864 0.3776 0.123 Uiso 1 1 calc R
C20 C 0.0264(9) -0.0757(6) 0.3658(5) 0.067(3) Uani 1 1 d .
C21 C 0.0099(10) -0.0923(6) 0.3054(5) 0.107(5) Uani 1 1 d .
H21A H 0.0385 -0.1329 0.2986 0.160 Uiso 1 1 calc R
H21B H 0.0479 -0.0630 0.2825 0.160 Uiso 1 1 calc R
H21C H -0.0670 -0.0915 0.2968 0.160 Uiso 1 1 calc R
C22 C -0.0231(11) -0.0118(7) 0.3740(5) 0.107(5) Uani 1 1 d .
H22A H 0.0168 0.0178 0.3523 0.160 Uiso 1 1 calc R
H22B H -0.0189 -0.0006 0.4123 0.160 Uiso 1 1 calc R
H22C H -0.0986 -0.0122 0.3626 0.160 Uiso 1 1 calc R
C23 C -0.0394(11) -0.1218(7) 0.4014(5) 0.117(6) Uani 1 1 d .
H23A H -0.0092 -0.1625 0.3971 0.176 Uiso 1 1 calc R
H23B H -0.1147 -0.1219 0.3898 0.176 Uiso 1 1 calc R
H23C H -0.0351 -0.1098 0.4395 0.176 Uiso 1 1 calc R
C24 C 0.2094(11) -0.0744(6) 0.4592(5) 0.080(4) Uani 1 1 d .
C25 C 0.1525(13) -0.0201(6) 0.4877(5) 0.110(5) Uani 1 1 d .
H25A H 0.1743 0.0178 0.4702 0.165 Uiso 1 1 calc R
H25B H 0.1732 -0.0191 0.5259 0.165 Uiso 1 1 calc R
H25C H 0.0744 -0.0249 0.4848 0.165 Uiso 1 1 calc R
C26 C 0.1783(14) -0.1328(6) 0.4899(5) 0.130(6) Uani 1 1 d .
H26A H 0.1008 -0.1398 0.4864 0.195 Uiso 1 1 calc R
H26B H 0.1968 -0.1284 0.5283 0.195 Uiso 1 1 calc R
H26C H 0.2176 -0.1672 0.4747 0.195 Uiso 1 1 calc R
C27 C 0.3305(13) -0.0699(7) 0.4674(5) 0.126(5) Uani 1 1 d .
H27A H 0.3577 -0.0336 0.4492 0.189 Uiso 1 1 calc R
H27B H 0.3654 -0.1058 0.4521 0.189 Uiso 1 1 calc R
H27C H 0.3464 -0.0674 0.5062 0.189 Uiso 1 1 calc R
C28 C 0.4802(9) 0.0340(5) 0.2350(5) 0.076(4) Uani 1 1 d .
H28A H 0.5126 0.0571 0.2646 0.114 Uiso 1 1 calc R
H28B H 0.4275 0.0593 0.2161 0.114 Uiso 1 1 calc R
H28C H 0.5364 0.0215 0.2095 0.114 Uiso 1 1 calc R
C29 C 0.3492(9) -0.0751(6) 0.1987(4) 0.067(3) Uani 1 1 d .
C30 C 0.2876(11) -0.1358(6) 0.2110(5) 0.107(5) Uani 1 1 d .
H30A H 0.2327 -0.1285 0.2386 0.160 Uiso 1 1 calc R
H30B H 0.3387 -0.1662 0.2241 0.160 Uiso 1 1 calc R
H30C H 0.2532 -0.1505 0.1778 0.160 Uiso 1 1 calc R
C31 C 0.4309(13) -0.0921(8) 0.1553(6) 0.153(7) Uani 1 1 d .
H31A H 0.4717 -0.0561 0.1447 0.230 Uiso 1 1 calc R
H31B H 0.3933 -0.1085 0.1237 0.230 Uiso 1 1 calc R
H31C H 0.4803 -0.1227 0.1697 0.230 Uiso 1 1 calc R
C32 C 0.2739(14) -0.0286(7) 0.1724(6) 0.164(8) Uani 1 1 d .
H32A H 0.2187 -0.0164 0.1985 0.246 Uiso 1 1 calc R
H32B H 0.2395 -0.0467 0.1406 0.246 Uiso 1 1 calc R
H32C H 0.3156 0.0069 0.1613 0.246 Uiso 1 1 calc R
C33 C 0.5333(9) -0.0831(6) 0.2948(5) 0.071(3) Uani 1 1 d .
C34 C 0.6283(10) -0.0911(8) 0.2545(6) 0.157(7) Uani 1 1 d .
H34A H 0.6500 -0.0515 0.2405 0.236 Uiso 1 1 calc R
H34B H 0.6055 -0.1170 0.2245 0.236 Uiso 1 1 calc R
H34C H 0.6892 -0.1099 0.2732 0.236 Uiso 1 1 calc R
C35 C 0.5758(14) -0.0490(8) 0.3451(8) 0.196(11) Uani 1 1 d .
H35A H 0.5977 -0.0080 0.3346 0.295 Uiso 1 1 calc R
H35B H 0.6377 -0.0707 0.3601 0.295 Uiso 1 1 calc R
H35C H 0.5188 -0.0466 0.3724 0.295 Uiso 1 1 calc R
C36 C 0.5008(11) -0.1459(7) 0.3145(7) 0.142(7) Uani 1 1 d .
H36A H 0.4460 -0.1421 0.3428 0.213 Uiso 1 1 calc R
H36B H 0.5640 -0.1667 0.3292 0.213 Uiso 1 1 calc R
H36C H 0.4716 -0.1692 0.2842 0.213 Uiso 1 1 calc R
C37 C 0.9744(11) -0.0158(6) 0.1028(5) 0.090(4) Uani 1 1 d .
H37A H 1.0382 0.0054 0.1175 0.107 Uiso 1 1 calc R
H37B H 0.9794 -0.0160 0.0628 0.107 Uiso 1 1 calc R
C38 C 0.9687(14) -0.0811(7) 0.1247(7) 0.148(7) Uani 1 1 d .
H38A H 0.9617 -0.1102 0.0944 0.178 Uiso 1 1 calc R
H38B H 1.0349 -0.0909 0.1452 0.178 Uiso 1 1 calc R
C39 C 0.8739(12) -0.0849(6) 0.1604(6) 0.100(5) Uani 1 1 d .
H39A H 0.8949 -0.1006 0.1964 0.120 Uiso 1 1 calc R
H39B H 0.8193 -0.1124 0.1447 0.120 Uiso 1 1 calc R
C40 C 0.8276(10) -0.0196(5) 0.1656(4) 0.071(3) Uani 1 1 d .
H40A H 0.7482 -0.0201 0.1629 0.085 Uiso 1 1 calc R
H40B H 0.8481 -0.0014 0.2007 0.085 Uiso 1 1 calc R
C41 C 0.5684(12) 0.1240(7) 0.0968(6) 0.102(5) Uani 1 1 d .
H41A H 0.5052 0.0998 0.1082 0.122 Uiso 1 1 calc R
H41B H 0.5700 0.1260 0.0568 0.122 Uiso 1 1 calc R
C42 C 0.5634(15) 0.1865(7) 0.1208(8) 0.144(7) Uani 1 1 d .
H42A H 0.5926 0.2164 0.0948 0.173 Uiso 1 1 calc R
H42B H 0.4880 0.1974 0.1290 0.173 Uiso 1 1 calc R
C43 C 0.6253(16) 0.1861(7) 0.1685(6) 0.133(7) Uani 1 1 d .
H43A H 0.5782 0.1821 0.2006 0.160 Uiso 1 1 calc R
H43B H 0.6667 0.2242 0.1718 0.160 Uiso 1 1 calc R
C44 C 0.7006(10) 0.1327(6) 0.1646(5) 0.087(4) Uani 1 1 d .
H44A H 0.7757 0.1467 0.1600 0.105 Uiso 1 1 calc R
H44B H 0.6962 0.1078 0.1978 0.105 Uiso 1 1 calc R
C45 C 0.9263(14) 0.1580(10) 0.0444(7) 0.152(7) Uani 1 1 d .
H45A H 0.9936 0.1360 0.0527 0.182 Uiso 1 1 calc R
H45B H 0.9025 0.1794 0.0775 0.182 Uiso 1 1 calc R
C46 C 0.945(2) 0.2020(9) 0.0001(12) 0.198(12) Uani 1 1 d .
H46A H 1.0123 0.1922 -0.0194 0.237 Uiso 1 1 calc R
H46B H 0.9505 0.2436 0.0147 0.237 Uiso 1 1 calc R
C47 C 0.851(3) 0.1966(11) -0.0366(7) 0.185(11) Uani 1 1 d .
H47A H 0.7967 0.2286 -0.0296 0.222 Uiso 1 1 calc R
H47B H 0.8722 0.1977 -0.0751 0.222 Uiso 1 1 calc R
C48 C 0.812(2) 0.1375(13) -0.0208(9) 0.294(19) Uani 1 1 d .
H48A H 0.7322 0.1387 -0.0200 0.352 Uiso 1 1 calc R
H48B H 0.8333 0.1080 -0.0489 0.352 Uiso 1 1 calc R
C49 C 0.7565(10) -0.0333(6) -0.0200(5) 0.090(4) Uani 1 1 d .
H49A H 0.8354 -0.0299 -0.0158 0.108 Uiso 1 1 calc R
H49B H 0.7356 -0.0150 -0.0550 0.108 Uiso 1 1 calc R
C50 C 0.7216(13) -0.0997(7) -0.0176(7) 0.128(6) Uani 1 1 d .
H50A H 0.7150 -0.1172 -0.0543 0.153 Uiso 1 1 calc R
H50B H 0.7728 -0.1242 0.0038 0.153 Uiso 1 1 calc R
C51 C 0.6155(12) -0.0957(6) 0.0095(6) 0.107(5) Uani 1 1 d .
H51A H 0.6016 -0.1327 0.0310 0.128 Uiso 1 1 calc R
H51B H 0.5575 -0.0912 -0.0176 0.128 Uiso 1 1 calc R
C52 C 0.6195(10) -0.0418(7) 0.0455(5) 0.095(4) Uani 1 1 d .
H52A H 0.5492 -0.0209 0.0455 0.114 Uiso 1 1 calc R
H52B H 0.6367 -0.0542 0.0830 0.114 Uiso 1 1 calc R
Li1 Li 0.7744(15) 0.0569(9) 0.0707(8) 0.071(6) Uani 1 1 d .

loop_
_atom_site_aniso_label
_atom_site_aniso_U_11
_atom_site_aniso_U_22
_atom_site_aniso_U_33
_atom_site_aniso_U_23
_atom_site_aniso_U_13
_atom_site_aniso_U_12
Si1 0.103(3) 0.0317(18) 0.123(3) -0.013(2) -0.057(2) 0.008(2)
Si2 0.072(2) 0.056(2) 0.068(2) 0.0075(18) -0.0095(18) 0.0070(19)
Si3 0.069(2) 0.061(2) 0.071(2) -0.0146(18) -0.0110(18) -0.0102(19)
Si4 0.159(4) 0.037(2) 0.183(5) 0.011(2) 0.124(4) 0.006(2)
Si5 0.067(2) 0.0461(19) 0.066(2) 0.0024(16) 0.0183(17) -0.0014(17)
Si6 0.060(2) 0.048(2) 0.074(2) 0.0036(17) 0.0133(17) 0.0034(17)
O1 0.077(6) 0.075(6) 0.067(5) 0.010(5) 0.009(4) 0.019(5)
O2 0.082(6) 0.089(6) 0.091(6) -0.031(5) -0.026(5) 0.026(5)
O3 0.148(9) 0.116(8) 0.069(6) 0.029(6) -0.031(6) -0.053(7)
O4 0.103(7) 0.065(5) 0.071(5) -0.022(4) 0.019(5) -0.012(5)
C1 0.100(10) 0.053(8) 0.113(10) -0.012(7) -0.055(8) 0.000(7)
C2 0.043(8) 0.093(11) 0.089(9) 0.015(8) -0.020(6) 0.014(7)
C3 0.144(16) 0.19(2) 0.23(2) 0.099(17) 0.110(15) 0.094(14)
C4 0.126(14) 0.184(17) 0.157(14) -0.075(13) -0.051(12) 0.093(13)
C5 0.128(15) 0.108(14) 0.28(2) -0.111(15) 0.043(15) -0.009(12)
C6 0.085(9) 0.074(9) 0.062(8) 0.004(7) -0.021(7) -0.006(8)
C7 0.151(14) 0.112(12) 0.098(10) 0.037(10) -0.042(10) -0.024(11)
C8 0.161(16) 0.217(19) 0.093(11) 0.058(12) -0.027(11) -0.113(15)
C9 0.26(2) 0.135(15) 0.158(16) 0.067(12) 0.099(16) 0.110(16)
C10 0.119(12) 0.053(8) 0.107(10) -0.004(7) -0.017(9) 0.017(8)
C11 0.103(11) 0.073(9) 0.070(8) -0.009(7) -0.005(7) -0.014(8)
C12 0.080(11) 0.25(2) 0.064(9) -0.016(10) 0.009(8) -0.012(12)
C13 0.169(16) 0.097(12) 0.154(14) 0.065(11) -0.073(12) -0.058(12)
C14 0.190(17) 0.111(13) 0.113(11) -0.058(11) -0.003(12) -0.010(13)
C15 0.052(8) 0.093(11) 0.085(9) -0.017(8) -0.009(7) -0.009(8)
C16 0.088(11) 0.118(13) 0.134(13) -0.011(10) -0.035(9) -0.022(9)
C17 0.083(11) 0.129(14) 0.187(16) -0.063(13) -0.062(10) 0.041(10)
C18 0.105(13) 0.183(18) 0.110(12) 0.016(12) 0.014(10) -0.052(12)
C19 0.095(10) 0.053(8) 0.098(9) 0.003(7) 0.035(8) 0.018(7)
C20 0.070(8) 0.069(9) 0.062(8) 0.001(7) 0.014(6) -0.013(7)
C21 0.082(10) 0.123(14) 0.115(12) -0.022(10) 0.003(8) -0.027(9)
C22 0.107(12) 0.119(14) 0.094(10) 0.003(10) 0.000(9) 0.035(10)
C23 0.102(11) 0.150(15) 0.099(10) 0.029(10) 0.024(9) -0.032(11)
C24 0.078(10) 0.084(10) 0.077(9) 0.015(8) 0.003(7) -0.015(8)
C25 0.138(13) 0.109(13) 0.082(10) -0.011(9) 0.011(9) 0.003(11)
C26 0.213(18) 0.093(11) 0.084(10) 0.063(9) 0.019(11) 0.018(12)
C27 0.126(14) 0.147(15) 0.105(11) 0.002(10) 0.006(10) 0.027(13)
C28 0.066(8) 0.053(7) 0.109(9) 0.022(7) 0.028(7) 0.008(7)
C29 0.063(8) 0.087(10) 0.051(7) -0.013(7) 0.015(6) 0.005(7)
C30 0.127(12) 0.100(11) 0.093(10) -0.020(9) 0.017(8) -0.034(10)
C31 0.167(16) 0.195(19) 0.097(11) -0.050(12) 0.060(11) -0.050(14)
C32 0.203(18) 0.181(18) 0.108(12) -0.034(12) -0.095(13) 0.051(15)
C33 0.064(8) 0.060(8) 0.089(9) 0.008(7) 0.007(7) 0.028(7)
C34 0.078(11) 0.205(18) 0.189(16) 0.064(14) 0.070(11) 0.066(12)
C35 0.191(19) 0.170(19) 0.23(2) -0.073(16) -0.161(18) 0.083(15)
C36 0.093(12) 0.112(13) 0.220(18) 0.085(13) 0.000(11) 0.039(10)
C37 0.087(10) 0.098(12) 0.083(9) -0.012(8) -0.002(8) 0.021(9)
C38 0.161(16) 0.081(12) 0.201(17) 0.071(12) 0.084(15) 0.043(11)
C39 0.130(13) 0.077(11) 0.093(10) 0.032(9) 0.001(9) 0.002(9)
C40 0.079(9) 0.075(9) 0.058(8) 0.002(7) -0.008(7) 0.001(8)
C41 0.104(12) 0.095(12) 0.105(11) -0.005(9) -0.021(9) 0.006(10)
C42 0.170(18) 0.077(13) 0.185(19) 0.003(14) -0.046(15) 0.032(12)
C43 0.24(2) 0.083(11) 0.076(11) -0.018(10) 0.015(12) 0.069(13)
C44 0.083(10) 0.083(10) 0.096(10) -0.016(9) -0.016(8) -0.022(8)
C45 0.131(16) 0.20(2) 0.123(15) 0.000(15) -0.022(12) -0.048(15)
C46 0.26(3) 0.073(14) 0.26(3) 0.081(18) 0.06(2) -0.013(17)
C47 0.31(3) 0.17(2) 0.083(13) 0.012(14) 0.025(17) 0.05(2)
C48 0.35(4) 0.35(4) 0.18(2) 0.19(2) -0.11(2) -0.23(3)
C49 0.086(10) 0.102(12) 0.083(9) -0.025(8) 0.010(8) 0.005(10)
C50 0.121(14) 0.116(15) 0.146(14) -0.054(12) 0.021(11) 0.006(12)
C51 0.116(13) 0.069(10) 0.135(13) -0.006(10) 0.025(11) 0.008(10)
C52 0.073(10) 0.122(13) 0.091(10) 0.011(10) 0.007(8) -0.011(10)
Li1 0.074(14) 0.062(12) 0.077(13) -0.017(11) -0.007(11) -0.012(11)

loop_
_atom_type_symbol
_atom_type_description
_atom_type_scat_dispersion_real
_atom_type_scat_dispersion_imag
_atom_type_scat_source
Si Si 0.0817 0.0000 'International Tables Vol C Tables 4.2.6.8 and 6.1.1.4'
C C 0.0033 0.0000 'International Tables Vol C Tables 4.2.6.8 and 6.1.1.4'
H H 0.0000 0.0000 'International Tables Vol C Tables 4.2.6.8 and 6.1.1.4'
O O 0.0106 0.0000 'International Tables Vol C Tables 4.2.6.8 and 6.1.1.4'
Li Li -0.0003 0.0000 'International Tables Vol C Tables 4.2.6.8 and 6.1.1.4'

loop_
_geom_angle_atom_site_label_1
_geom_angle_atom_site_label_2
_geom_angle_atom_site_label_3
_geom_angle
Si4 Si1 Si3 122.3(2)
Si4 Si1 Si2 120.1(2)
Si3 Si1 Si2 116.16(17)
C1 Si2 C2 101.8(6)
C1 Si2 C6 102.5(5)
C2 Si2 C6 113.3(6)
C1 Si2 Si1 105.4(4)
C2 Si2 Si1 115.6(4)
C6 Si2 Si1 115.8(4)
C15 Si3 C11 115.1(6)
C15 Si3 C10 102.4(6)
C11 Si3 C10 101.0(5)
C15 Si3 Si1 113.3(4)
C11 Si3 Si1 111.5(4)
C10 Si3 Si1 112.6(4)
Si1 Si4 Si5 119.3(2)
Si1 Si4 Si6 121.3(2)
Si5 Si4 Si6 118.43(19)
Si5 Si4 H1S 112.0
Si6 Si4 H1S 128.3
C19 Si5 C20 102.3(6)
C19 Si5 C24 102.9(6)
C20 Si5 C24 110.3(5)
C19 Si5 Si4 112.3(4)
C20 Si5 Si4 114.6(4)
C24 Si5 Si4 113.3(4)
C28 Si6 C29 103.1(5)
C28 Si6 C33 102.2(5)
C29 Si6 C33 112.5(5)
C28 Si6 Si4 107.3(4)
C29 Si6 Si4 116.7(4)
C33 Si6 Si4 113.3(4)
C40 O1 C37 108.9(9)
C40 O1 Li1 117.1(9)
C37 O1 Li1 124.4(9)
C41 O2 C44 108.0(9)
C41 O2 Li1 123.3(10)
C44 O2 Li1 120.6(9)
C48 O3 C45 106.1(14)
C48 O3 Li1 124.6(13)
C45 O3 Li1 127.6(11)
C52 O4 C49 108.8(9)
C52 O4 Li1 122.2(9)
C49 O4 Li1 121.8(9)
Si2 C1 H1A 109.5
Si2 C1 H1B 109.5
H1A C1 H1B 109.5
Si2 C1 H1C 109.5
H1A C1 H1C 109.5
H1B C1 H1C 109.5
C4 C2 C3 110.0(12)
C4 C2 C5 101.8(12)
C3 C2 C5 106.8(13)
C4 C2 Si2 114.1(9)
C3 C2 Si2 110.6(9)
C5 C2 Si2 113.0(9)
C2 C3 H3A 109.5
C2 C3 H3B 109.5
H3A C3 H3B 109.5
C2 C3 H3C 109.5
H3A C3 H3C 109.5
H3B C3 H3C 109.5
C2 C4 H4A 109.5
C2 C4 H4B 109.5
H4A C4 H4B 109.5
C2 C4 H4C 109.5
H4A C4 H4C 109.5
H4B C4 H4C 109.5
C2 C5 H5A 109.5
C2 C5 H5B 109.5
H5A C5 H5B 109.5
C2 C5 H5C 109.5
H5A C5 H5C 109.5
H5B C5 H5C 109.5
C9 C6 C8 107.6(13)
C9 C6 C7 106.9(11)
C8 C6 C7 106.2(11)
C9 C6 Si2 108.6(9)
C8 C6 Si2 112.8(8)
C7 C6 Si2 114.4(9)
C6 C7 H7A 109.5
C6 C7 H7B 109.5
H7A C7 H7B 109.5
C6 C7 H7C 109.5
H7A C7 H7C 109.5
H7B C7 H7C 109.5
C6 C8 H8A 109.5
C6 C8 H8B 109.5
H8A C8 H8B 109.5
C6 C8 H8C 109.5
H8A C8 H8C 109.5
H8B C8 H8C 109.5
C6 C9 H9A 109.5
C6 C9 H9B 109.5
H9A C9 H9B 109.5
C6 C9 H9C 109.5
H9A C9 H9C 109.5
H9B C9 H9C 109.5
Si3 C10 H10A 109.5
Si3 C10 H10B 109.5
H10A C10 H10B 109.5
Si3 C10 H10C 109.5
H10A C10 H10C 109.5
H10B C10 H10C 109.5
C12 C11 C13 111.3(12)
C12 C11 C14 106.9(12)
C13 C11 C14 109.1(11)
C12 C11 Si3 109.9(8)
C13 C11 Si3 106.7(9)
C14 C11 Si3 112.9(9)
C11 C12 H12A 109.5
C11 C12 H12B 109.5
H12A C12 H12B 109.5
C11 C12 H12C 109.5
H12A C12 H12C 109.5
H12B C12 H12C 109.5
C11 C13 H13A 109.5
C11 C13 H13B 109.5
H13A C13 H13B 109.5
C11 C13 H13C 109.5
H13A C13 H13C 109.5
H13B C13 H13C 109.5
C11 C14 H14A 109.5
C11 C14 H14B 109.5
H14A C14 H14B 109.5
C11 C14 H14C 109.5
H14A C14 H14C 109.5
H14B C14 H14C 109.5
C18 C15 C16 109.0(12)
C18 C15 C17 106.4(11)
C16 C15 C17 105.8(10)
C18 C15 Si3 110.4(9)
C16 C15 Si3 114.4(9)
C17 C15 Si3 110.4(9)
C15 C16 H16A 109.5
C15 C16 H16B 109.5
H16A C16 H16B 109.5
C15 C16 H16C 109.5
H16A C16 H16C 109.5
H16B C16 H16C 109.5
C15 C17 H17A 109.5
C15 C17 H17B 109.5
H17A C17 H17B 109.5
C15 C17 H17C 109.5
H17A C17 H17C 109.5
H17B C17 H17C 109.5
C15 C18 H18A 109.5
C15 C18 H18B 109.5
H18A C18 H18B 109.5
C15 C18 H18C 109.5
H18A C18 H18C 109.5
H18B C18 H18C 109.5
Si5 C19 H19A 109.5
Si5 C19 H19B 109.5
H19A C19 H19B 109.5
Si5 C19 H19C 109.5
H19A C19 H19C 109.5
H19B C19 H19C 109.5
C22 C20 C21 106.8(11)
C22 C20 C23 108.0(10)
C21 C20 C23 108.4(10)
C22 C20 Si5 111.9(9)
C21 C20 Si5 107.7(8)
C23 C20 Si5 113.8(9)
C20 C21 H21A 109.5
C20 C21 H21B 109.5
H21A C21 H21B 109.5
C20 C21 H21C 109.5
H21A C21 H21C 109.5
H21B C21 H21C 109.5
C20 C22 H22A 109.5
C20 C22 H22B 109.5
H22A C22 H22B 109.5
C20 C22 H22C 109.5
H22A C22 H22C 109.5
H22B C22 H22C 109.5
C20 C23 H23A 109.5
C20 C23 H23B 109.5
H23A C23 H23B 109.5
C20 C23 H23C 109.5
H23A C23 H23C 109.5
H23B C23 H23C 109.5
C27 C24 C26 103.6(12)
C27 C24 C25 109.7(12)
C26 C24 C25 107.9(10)
C27 C24 Si5 107.5(9)
C26 C24 Si5 115.0(9)
C25 C24 Si5 112.6(9)
C24 C25 H25A 109.5
C24 C25 H25B 109.5
H25A C25 H25B 109.5
C24 C25 H25C 109.5
H25A C25 H25C 109.5
H25B C25 H25C 109.5
C24 C26 H26A 109.5
C24 C26 H26B 109.5
H26A C26 H26B 109.5
C24 C26 H26C 109.5
H26A C26 H26C 109.5
H26B C26 H26C 109.5
C24 C27 H27A 109.5
C24 C27 H27B 109.5
H27A C27 H27B 109.5
C24 C27 H27C 109.5
H27A C27 H27C 109.5
H27B C27 H27C 109.5
Si6 C28 H28A 109.5
Si6 C28 H28B 109.5
H28A C28 H28B 109.5
Si6 C28 H28C 109.5
H28A C28 H28C 109.5
H28B C28 H28C 109.5
C31 C29 C32 105.9(12)
C31 C29 C30 104.5(11)
C32 C29 C30 110.9(11)
C31 C29 Si6 115.2(9)
C32 C29 Si6 106.7(8)
C30 C29 Si6 113.6(8)
C29 C30 H30A 109.5
C29 C30 H30B 109.5
H30A C30 H30B 109.5
C29 C30 H30C 109.5
H30A C30 H30C 109.5
H30B C30 H30C 109.5
C29 C31 H31A 109.5
C29 C31 H31B 109.5
H31A C31 H31B 109.5
C29 C31 H31C 109.5
H31A C31 H31C 109.5
H31B C31 H31C 109.5
C29 C32 H32A 109.5
C29 C32 H32B 109.5
H32A C32 H32B 109.5
C29 C32 H32C 109.5
H32A C32 H32C 109.5
H32B C32 H32C 109.5
C36 C33 C35 106.2(13)
C36 C33 C34 107.5(11)
C35 C33 C34 108.2(13)
C36 C33 Si6 112.9(9)
C35 C33 Si6 108.6(8)
C34 C33 Si6 113.2(9)
C33 C34 H34A 109.5
C33 C34 H34B 109.5
H34A C34 H34B 109.5
C33 C34 H34C 109.5
H34A C34 H34C 109.5
H34B C34 H34C 109.5
C33 C35 H35A 109.5
C33 C35 H35B 109.5
H35A C35 H35B 109.5
C33 C35 H35C 109.5
H35A C35 H35C 109.5
H35B C35 H35C 109.5
C33 C36 H36A 109.5
C33 C36 H36B 109.5
H36A C36 H36B 109.5
C33 C36 H36C 109.5
H36A C36 H36C 109.5
H36B C36 H36C 109.5
O1 C37 C38 106.7(11)
O1 C37 H37A 110.4
C38 C37 H37A 110.4
O1 C37 H37B 110.4
C38 C37 H37B 110.4
H37A C37 H37B 108.6
C39 C38 C37 107.4(12)
C39 C38 H38A 110.2
C37 C38 H38A 110.2
C39 C38 H38B 110.2
C37 C38 H38B 110.2
H38A C38 H38B 108.5
C38 C39 C40 107.0(11)
C38 C39 H39A 110.3
C40 C39 H39A 110.3
C38 C39 H39B 110.3
C40 C39 H39B 110.3
H39A C39 H39B 108.6
O1 C40 C39 105.3(9)
O1 C40 H40A 110.7
C39 C40 H40A 110.7
O1 C40 H40B 110.7
C39 C40 H40B 110.7
H40A C40 H40B 108.8
O2 C41 C42 105.5(12)
O2 C41 H41A 110.6
C42 C41 H41A 110.6
O2 C41 H41B 110.6
C42 C41 H41B 110.6
H41A C41 H41B 108.8
C43 C42 C41 107.6(14)
C43 C42 H42A 110.2
C41 C42 H42A 110.2
C43 C42 H42B 110.2
C41 C42 H42B 110.2
H42A C42 H42B 108.5
C42 C43 C44 106.8(12)
C42 C43 H43A 110.4
C44 C43 H43A 110.4
C42 C43 H43B 110.4
C44 C43 H43B 110.4
H43A C43 H43B 108.6
O2 C44 C43 106.8(10)
O2 C44 H44A 110.4
C43 C44 H44A 110.4
O2 C44 H44B 110.4
C43 C44 H44B 110.4
H44A C44 H44B 108.6
O3 C45 C46 108.3(16)
O3 C45 H45A 110.1
C46 C45 H45A 110.0
O3 C45 H45B 110.0
C46 C45 H45B 110.0
H45A C45 H45B 108.4
C45 C46 C47 106(2)
C45 C46 H46A 110.6
C47 C46 H46A 110.5
C45 C46 H46B 110.6
C47 C46 H46B 110.5
H46A C46 H46B 108.7
C48 C47 C46 99.8(19)
C48 C47 H47A 111.8
C46 C47 H47A 111.8
C48 C47 H47B 111.8
C46 C47 H47B 111.8
H47A C47 H47B 109.5
O3 C48 C47 116(2)
O3 C48 H48A 108.4
C47 C48 H48A 108.4
O3 C48 H48B 108.4
C47 C48 H48B 108.4
H48A C48 H48B 107.4
O4 C49 C50 106.2(11)
O4 C49 H49A 110.5
C50 C49 H49A 110.5
O4 C49 H49B 110.5
C50 C49 H49B 110.5
H49A C49 H49B 108.7
C51 C50 C49 102.3(12)
C51 C50 H50A 111.3
C49 C50 H50A 111.3
C51 C50 H50B 111.3
C49 C50 H50B 111.3
H50A C50 H50B 109.2
C50 C51 C52 106.7(13)
C50 C51 H51A 110.4
C52 C51 H51A 110.4
C50 C51 H51B 110.4
C52 C51 H51B 110.4
H51A C51 H51B 108.6
O4 C52 C51 107.3(11)
O4 C52 H52A 110.3
C51 C52 H52A 110.3
O4 C52 H52B 110.3
C51 C52 H52B 110.3
H52A C52 H52B 108.5
O3 Li1 O4 111.3(10)
O3 Li1 O1 111.7(10)
O4 Li1 O1 109.4(10)
O3 Li1 O2 108.9(10)
O4 Li1 O2 109.0(9)
O1 Li1 O2 106.3(9)

loop_
_geom_bond_atom_site_label_1
_geom_bond_atom_site_label_2
_geom_bond_distance
Si1 Si4 2.348(5)
Si1 Si3 2.412(4)
Si1 Si2 2.417(5)
Si1 H1S 0.9118
Si2 C1 1.899(10)
Si2 C2 1.922(12)
Si2 C6 1.931(12)
Si3 C15 1.906(12)
Si3 C11 1.927(12)
Si3 C10 1.926(11)
Si4 Si5 2.352(5)
Si4 Si6 2.365(5)
Si4 H1S 1.4681
Si5 C19 1.889(10)
Si5 C20 1.931(12)
Si5 C24 1.939(12)
Si6 C28 1.878(10)
Si6 C29 1.930(11)
Si6 C33 1.965(11)
O1 C40 1.449(11)
O1 C37 1.438(12)
O1 Li1 1.95(2)
O2 C41 1.417(13)
O2 C44 1.434(12)
O2 Li1 1.94(2)
O3 C48 1.32(2)
O3 C45 1.371(17)
O3 Li1 1.89(2)
O4 C52 1.397(13)
O4 C49 1.440(12)
O4 Li1 1.921(19)
C1 H1A 0.9600
C1 H1B 0.9600
C1 H1C 0.9600
C2 C4 1.468(15)
C2 C3 1.497(17)
C2 C5 1.571(17)
C3 H3A 0.9600
C3 H3B 0.9600
C3 H3C 0.9600
C4 H4A 0.9600
C4 H4B 0.9600
C4 H4C 0.9600
C5 H5A 0.9600
C5 H5B 0.9600
C5 H5C 0.9600
C6 C9 1.472(16)
C6 C8 1.529(15)
C6 C7 1.531(15)
C7 H7A 0.9600
C7 H7B 0.9600
C7 H7C 0.9600
C8 H8A 0.9600
C8 H8B 0.9600
C8 H8C 0.9600
C9 H9A 0.9600
C9 H9B 0.9600
C9 H9C 0.9600
C10 H10A 0.9600
C10 H10B 0.9600
C10 H10C 0.9600
C11 C12 1.499(16)
C11 C13 1.588(16)
C11 C14 1.588(16)
C12 H12A 0.9600
C12 H12B 0.9600
C12 H12C 0.9600
C13 H13A 0.9600
C13 H13B 0.9600
C13 H13C 0.9600
C14 H14A 0.9600
C14 H14B 0.9600
C14 H14C 0.9600
C15 C18 1.505(16)
C15 C16 1.542(15)
C15 C17 1.584(17)
C16 H16A 0.9600
C16 H16B 0.9600
C16 H16C 0.9600
C17 H17A 0.9600
C17 H17B 0.9600
C17 H17C 0.9600
C18 H18A 0.9600
C18 H18B 0.9600
C18 H18C 0.9600
C19 H19A 0.9600
C19 H19B 0.9600
C19 H19C 0.9600
C20 C22 1.523(15)
C20 C21 1.520(14)
C20 C23 1.545(14)
C21 H21A 0.9600
C21 H21B 0.9600
C21 H21C 0.9600
C22 H22A 0.9600
C22 H22B 0.9600
C22 H22C 0.9600
C23 H23A 0.9600
C23 H23B 0.9600
C23 H23C 0.9600
C24 C27 1.493(17)
C24 C26 1.516(15)
C24 C25 1.529(15)
C25 H25A 0.9600
C25 H25B 0.9600
C25 H25C 0.9600
C26 H26A 0.9600
C26 H26B 0.9600
C26 H26C 0.9600
C27 H27A 0.9600
C27 H27B 0.9600
C27 H27C 0.9600
C28 H28A 0.9600
C28 H28B 0.9600
C28 H28C 0.9600
C29 C31 1.493(15)
C29 C32 1.503(16)
C29 C30 1.543(14)
C30 H30A 0.9600
C30 H30B 0.9600
C30 H30C 0.9600
C31 H31A 0.9600
C31 H31B 0.9600
C31 H31C 0.9600
C32 H32A 0.9600
C32 H32B 0.9600
C32 H32C 0.9600
C33 C36 1.495(16)
C33 C35 1.514(17)
C33 C34 1.524(15)
C34 H34A 0.9600
C34 H34B 0.9600
C34 H34C 0.9600
C35 H35A 0.9600
C35 H35B 0.9600
C35 H35C 0.9600
C36 H36A 0.9600
C36 H36B 0.9600
C36 H36C 0.9600
C37 C38 1.514(16)
C37 H37A 0.9700
C37 H37B 0.9700
C38 C39 1.445(16)
C38 H38A 0.9700
C38 H38B 0.9700
C39 C40 1.527(14)
C39 H39A 0.9700
C39 H39B 0.9700
C40 H40A 0.9700
C40 H40B 0.9700
C41 C42 1.473(17)
C41 H41A 0.9700
C41 H41B 0.9700
C42 C43 1.381(18)
C42 H42A 0.9700
C42 H42B 0.9700
C43 C44 1.479(16)
C43 H43A 0.9700
C43 H43B 0.9700
C44 H44A 0.9700
C44 H44B 0.9700
C45 C46 1.45(2)
C45 H45A 0.9700
C45 H45B 0.9700
C46 C47 1.46(3)
C46 H46A 0.9700
C46 H46B 0.9700
C47 C48 1.42(3)
C47 H47A 0.9700
C47 H47B 0.9700
C48 H48A 0.9700
C48 H48B 0.9700
C49 C50 1.500(17)
C49 H49A 0.9700
C49 H49B 0.9700
C50 C51 1.452(17)
C50 H50A 0.9700
C50 H50B 0.9700
C51 C52 1.456(16)
C51 H51A 0.9700
C51 H51B 0.9700
C52 H52A 0.9700
C52 H52B 0.9700

loop_
_geom_torsion_atom_site_label_1
_geom_torsion_atom_site_label_2
_geom_torsion_atom_site_label_3
_geom_torsion_atom_site_label_4
_geom_torsion
Si4 Si1 Si2 C1 16.9(5)
Si3 Si1 Si2 C1 -176.4(4)
Si4 Si1 Si2 C2 128.4(5)
Si3 Si1 Si2 C2 -64.9(5)
Si4 Si1 Si2 C6 -95.6(5)
Si3 Si1 Si2 C6 71.1(5)
Si4 Si1 Si3 C15 54.6(6)
Si2 Si1 Si3 C15 -111.7(5)
Si4 Si1 Si3 C11 -77.1(5)
Si2 Si1 Si3 C11 116.5(5)
Si4 Si1 Si3 C10 170.2(5)
Si2 Si1 Si3 C10 3.9(5)
Si3 Si1 Si4 Si5 104.2(3)
Si2 Si1 Si4 Si5 -90.0(4)
Si3 Si1 Si4 Si6 -87.0(4)
Si2 Si1 Si4 Si6 78.8(4)
Si1 Si4 Si5 C19 171.7(5)
Si6 Si4 Si5 C19 2.5(5)
Si1 Si4 Si5 C20 55.5(5)
Si6 Si4 Si5 C20 -113.6(5)
Si1 Si4 Si5 C24 -72.3(6)
Si6 Si4 Si5 C24 118.6(5)
Si1 Si4 Si6 C28 13.8(5)
Si5 Si4 Si6 C28 -177.3(4)
Si1 Si4 Si6 C29 -101.2(5)
Si5 Si4 Si6 C29 67.7(5)
Si1 Si4 Si6 C33 125.8(5)
Si5 Si4 Si6 C33 -65.3(5)
C1 Si2 C2 C4 -49.8(12)
C6 Si2 C2 C4 59.5(13)
Si1 Si2 C2 C4 -163.4(10)
C1 Si2 C2 C3 74.9(11)
C6 Si2 C2 C3 -175.8(11)
Si1 Si2 C2 C3 -38.7(12)
C1 Si2 C2 C5 -165.5(11)
C6 Si2 C2 C5 -56.1(12)
Si1 Si2 C2 C5 81.0(11)
C1 Si2 C6 C9 -60.8(11)
C2 Si2 C6 C9 -169.6(11)
Si1 Si2 C6 C9 53.4(11)
C1 Si2 C6 C8 -179.9(10)
C2 Si2 C6 C8 71.2(11)
Si1 Si2 C6 C8 -65.8(11)
C1 Si2 C6 C7 58.6(11)
C2 Si2 C6 C7 -50.3(11)
Si1 Si2 C6 C7 172.7(8)
C15 Si3 C11 C12 -179.4(10)
C10 Si3 C11 C12 71.2(11)
Si1 Si3 C11 C12 -48.6(11)
C15 Si3 C11 C13 -58.6(10)
C10 Si3 C11 C13 -168.0(8)
Si1 Si3 C11 C13 72.2(9)
C15 Si3 C11 C14 61.3(12)
C10 Si3 C11 C14 -48.1(11)
Si1 Si3 C11 C14 -167.9(9)
C11 Si3 C15 C18 -168.5(9)
C10 Si3 C15 C18 -59.9(11)
Si1 Si3 C15 C18 61.6(11)
C11 Si3 C15 C16 -45.1(12)
C10 Si3 C15 C16 63.5(11)
Si1 Si3 C15 C16 -175.0(9)
C11 Si3 C15 C17 74.0(10)
C10 Si3 C15 C17 -177.4(9)
Si1 Si3 C15 C17 -55.9(10)
C19 Si5 C20 C22 -175.2(8)
C24 Si5 C20 C22 76.0(10)
Si4 Si5 C20 C22 -53.3(9)
C19 Si5 C20 C21 -58.1(10)
C24 Si5 C20 C21 -167.0(9)
Si4 Si5 C20 C21 63.7(10)
C19 Si5 C20 C23 62.1(10)
C24 Si5 C20 C23 -46.8(11)
Si4 Si5 C20 C23 -176.1(8)
C19 Si5 C24 C27 76.0(11)
C20 Si5 C24 C27 -175.5(10)
Si4 Si5 C24 C27 -45.6(12)
C19 Si5 C24 C26 -38.9(12)
C20 Si5 C24 C26 69.6(12)
Si4 Si5 C24 C26 -160.4(9)
C19 Si5 C24 C25 -163.0(9)
C20 Si5 C24 C25 -54.5(10)
Si4 Si5 C24 C25 75.4(9)
C28 Si6 C29 C31 58.5(12)
C33 Si6 C29 C31 -50.8(13)
Si4 Si6 C29 C31 175.9(10)
C28 Si6 C29 C32 -58.6(10)
C33 Si6 C29 C32 -167.9(10)
Si4 Si6 C29 C32 58.7(10)
C28 Si6 C29 C30 178.9(9)
C33 Si6 C29 C30 69.6(10)
Si4 Si6 C29 C30 -63.7(10)
C28 Si6 C33 C36 -172.8(10)
C29 Si6 C33 C36 -62.9(11)
Si4 Si6 C33 C36 72.1(11)
C28 Si6 C33 C35 69.7(12)
C29 Si6 C33 C35 179.6(11)
Si4 Si6 C33 C35 -45.4(12)
C28 Si6 C33 C34 -50.4(11)
C29 Si6 C33 C34 59.5(12)
Si4 Si6 C33 C34 -165.5(9)
C40 O1 C37 C38 18.9(14)
Li1 O1 C37 C38 -126.0(12)
O1 C37 C38 C39 -7.5(18)
C37 C38 C39 C40 -6.0(18)
C37 O1 C40 C39 -22.4(12)
Li1 O1 C40 C39 125.4(10)
C38 C39 C40 O1 17.2(15)
C44 O2 C41 C42 17.9(15)
Li1 O2 C41 C42 -130.7(13)
O2 C41 C42 C43 -24(2)
C41 C42 C43 C44 20(2)
C41 O2 C44 C43 -5.9(14)
Li1 O2 C44 C43 143.6(11)
C42 C43 C44 O2 -9.2(18)
C48 O3 C45 C46 -5(2)
Li1 O3 C45 C46 -170.8(14)
O3 C45 C46 C47 17(3)
C45 C46 C47 C48 -20(3)
C45 O3 C48 C47 -9(3)
Li1 O3 C48 C47 157.1(19)
C46 C47 C48 O3 19(3)
C52 O4 C49 C50 -12.9(14)
Li1 O4 C49 C50 138.0(12)
O4 C49 C50 C51 25.9(15)
C49 C50 C51 C52 -29.4(16)
C49 O4 C52 C51 -5.6(14)
Li1 O4 C52 C51 -156.4(11)
C50 C51 C52 O4 22.7(17)
C48 O3 Li1 O4 33(2)
C45 O3 Li1 O4 -164.1(14)
C48 O3 Li1 O1 156(2)
C45 O3 Li1 O1 -41.4(18)
C48 O3 Li1 O2 -87(2)
C45 O3 Li1 O2 75.7(17)
C52 O4 Li1 O3 -162.9(10)
C49 O4 Li1 O3 50.0(15)
C52 O4 Li1 O1 73.1(14)
C49 O4 Li1 O1 -74.0(13)
C52 O4 Li1 O2 -42.8(15)
C49 O4 Li1 O2 170.1(9)
C40 O1 Li1 O3 163.2(9)
C37 O1 Li1 O3 -54.4(14)
C40 O1 Li1 O4 -73.0(12)
C37 O1 Li1 O4 69.3(13)
C40 O1 Li1 O2 44.6(12)
C37 O1 Li1 O2 -173.1(9)
C41 O2 Li1 O3 71.1(13)
C44 O2 Li1 O3 -73.8(13)
C41 O2 Li1 O4 -50.5(15)
C44 O2 Li1 O4 164.6(9)
C41 O2 Li1 O1 -168.4(10)
C44 O2 Li1 O1 46.7(13)
